data_7034479
loop_
_publ_author_name
'Almazahreh, Laith R.'
'Imhof, Wolfgang'
'Talarmin, Jean'
'Schollhammer, Philippe'
'G\"orls, Helmar'
'El-Khateeb, Mohammad'
'Weigand, Wolfgang'

_publ_section_title
;
 Ligand effects on the electrochemical behavior of
 [Fe2(CO)5(L){\m-(SCH2)2(Ph)P[double bond, length as m-dash]O}] (L = PPh3,
 P(OEt)3) hydrogenase model complexes.
;
_journal_issue 16
_journal_name_full 'Dalton transactions (Cambridge, England : 2003)'
_journal_page_first 7177
_journal_page_last 7189
_journal_paper_doi 10.1039/c5dt00064e
_journal_volume 44
_journal_year 2015
_chemical_formula_moiety 'C31 H24 Fe2 O6 P2 S2, C H2 Cl2'
_chemical_formula_sum 'C32 H26 Cl2 Fe2 O6 P2 S2'
_chemical_formula_weight 815.19
_space_group_IT_number 15
_symmetry_cell_setting monoclinic
_symmetry_space_group_name_Hall '-C 2yc'
_symmetry_space_group_name_H-M 'C 1 2/c 1'
_atom_sites_solution_hydrogens geom
_atom_sites_solution_primary direct
_atom_sites_solution_secondary difmap
_audit_creation_method SHELXL-97
_audit_update_record
;
2014-10-22 deposited with the CCDC.
2015-03-10 downloaded from the CCDC.
;
_cell_angle_alpha 90.00
_cell_angle_beta 100.563(1)
_cell_angle_gamma 90.00
_cell_formula_units_Z 24
_cell_length_a 68.8713(17)
_cell_length_b 13.5987(4)
_cell_length_c 22.0300(6)
_cell_measurement_temperature 293(2)
_cell_volume 20282.8(10)
_computing_cell_refinement DENZO
_computing_data_collection COLLECT
_computing_data_reduction DENZO
_computing_molecular_graphics SHELXTL/PC
_computing_publication_material SHELXL-97
_computing_structure_refinement 'SHELXL-97 (Sheldrick, 2008)'
_computing_structure_solution 'SHELXS-97 (Sheldrick, 2008)'
_diffrn_ambient_temperature 293(2)
_diffrn_measured_fraction_theta_full 0.990
_diffrn_measured_fraction_theta_max 0.990
_diffrn_measurement_device_type KappaCCD
_diffrn_measurement_method 'phi- + omega-scan'
_diffrn_radiation_monochromator graphite
_diffrn_radiation_source 'fine-focus sealed tube'
_diffrn_radiation_type MoK\a
_diffrn_radiation_wavelength 0.71073
_diffrn_reflns_av_R_equivalents 0.0540
_diffrn_reflns_av_sigmaI/netI 0.0448
_diffrn_reflns_limit_h_max 80
_diffrn_reflns_limit_h_min -80
_diffrn_reflns_limit_k_max 15
_diffrn_reflns_limit_k_min -14
_diffrn_reflns_limit_l_max 25
_diffrn_reflns_limit_l_min -25
_diffrn_reflns_number 49941
_diffrn_reflns_theta_full 24.71
_diffrn_reflns_theta_max 24.71
_diffrn_reflns_theta_min 1.76
_exptl_absorpt_coefficient_mu 1.278
_exptl_absorpt_correction_T_max 0.7890
_exptl_absorpt_correction_T_min 0.5438
_exptl_absorpt_correction_type multi-scan
_exptl_absorpt_process_details 'SADABS, Bruker-AXS, 2002'
_exptl_crystal_colour brown
_exptl_crystal_density_diffrn 1.602
_exptl_crystal_density_method 'not measured'
_exptl_crystal_description prism
_exptl_crystal_F_000 9936
_exptl_crystal_size_max 0.052
_exptl_crystal_size_mid 0.048
_exptl_crystal_size_min 0.034
_refine_diff_density_max 2.910
_refine_diff_density_min -1.703
_refine_diff_density_rms 0.141
_refine_ls_extinction_method none
_refine_ls_goodness_of_fit_ref 1.143
_refine_ls_hydrogen_treatment constr
_refine_ls_matrix_type full
_refine_ls_number_parameters 1246
_refine_ls_number_reflns 17115
_refine_ls_number_restraints 0
_refine_ls_restrained_S_all 1.143
_refine_ls_R_factor_all 0.1202
_refine_ls_R_factor_gt 0.0990
_refine_ls_shift/su_max 0.002
_refine_ls_shift/su_mean 0.000
_refine_ls_structure_factor_coef Fsqd
_refine_ls_weighting_details 'calc w=1/[\s^2^(Fo^2^)+(0.0759P)^2^+465.1926P] where P=(Fo^2^+2Fc^2^)/3'
_refine_ls_weighting_scheme calc
_refine_ls_wR_factor_gt 0.2294
_refine_ls_wR_factor_ref 0.2429
_reflns_number_gt 13772
_reflns_number_total 17115
_reflns_threshold_expression >2sigma(I)
_cod_data_source_file c5dt00064e2.cif
_cod_data_source_block FO4516
_cod_depositor_comments 'Adding full bibliography for 7034479--7034480.cif.'
_cod_original_sg_symbol_H-M 'C 2/c'
_cod_database_code 7034479
_publcif_datablock.id {b05384f7-a052-4417-a4fa-fb48f570030b}

loop_
_symmetry_equiv_pos_as_xyz
'x, y, z'
'-x, y, -z+1/2'
'x+1/2, y+1/2, z'
'-x+1/2, y+1/2, -z+1/2'
'-x, -y, -z'
'x, -y, z-1/2'
'-x+1/2, -y+1/2, -z'
'x+1/2, -y+1/2, z-1/2'

loop_
_atom_site_label
_atom_site_type_symbol
_atom_site_fract_x
_atom_site_fract_y
_atom_site_fract_z
_atom_site_U_iso_or_equiv
_atom_site_adp_type
_atom_site_occupancy
_atom_site_symmetry_multiplicity
_atom_site_calc_flag
_atom_site_refinement_flags
_atom_site_disorder_assembly
_atom_site_disorder_group
Fe1A Fe 0.504214(16) 0.71575(10) 0.61649(6) 0.0331(3) Uani 1 1 d . A .
Fe2A Fe 0.468203(16) 0.72450(9) 0.57110(5) 0.0241(3) Uani 1 1 d . . .
S1A S 0.49154(3) 0.82521(16) 0.54218(9) 0.0265(4) Uani 1 1 d . . .
S2A S 0.48098(3) 0.77333(17) 0.66879(9) 0.0294(5) Uani 1 1 d . . .
P1A P 0.49740(3) 0.97791(17) 0.64933(9) 0.0257(5) Uani 1 1 d . . .
P2A P 0.43906(3) 0.79944(15) 0.54197(9) 0.0201(4) Uani 1 1 d . . .
O1A O 0.51831(7) 0.9571(5) 0.6790(3) 0.0317(14) Uani 1 1 d . . .
O2A O 0.54358(9) 0.7821(6) 0.6812(4) 0.058(2) Uani 1 1 d . . .
O3A O 0.51729(10) 0.6036(6) 0.5175(4) 0.0536(19) Uani 1 1 d . . .
O5A O 0.46676(10) 0.6232(5) 0.4533(3) 0.0488(17) Uani 1 1 d . . .
O6A O 0.45319(10) 0.5559(5) 0.6302(3) 0.0466(17) Uani 1 1 d . . .
C1A C 0.49242(11) 0.9535(6) 0.5675(3) 0.0262(18) Uani 1 1 d . . .
H1AA H 0.5024 0.9868 0.5494 0.031 Uiso 1 1 calc R . .
H1AB H 0.4798 0.9836 0.5503 0.031 Uiso 1 1 calc R . .
C2A C 0.47902(11) 0.9064(7) 0.6783(4) 0.0294(19) Uani 1 1 d . . .
H2AA H 0.4661 0.9275 0.6574 0.035 Uiso 1 1 calc R . .
H2AB H 0.4800 0.9207 0.7219 0.035 Uiso 1 1 calc R . .
C3A C 0.49086(11) 1.1050(6) 0.6562(3) 0.0248(17) Uani 1 1 d . . .
C4A C 0.47744(13) 1.1347(8) 0.6913(4) 0.039(2) Uani 1 1 d . . .
H4AA H 0.4708 1.0883 0.7107 0.046 Uiso 1 1 calc R . .
C5A C 0.47373(14) 1.2357(8) 0.6980(5) 0.048(3) Uani 1 1 d . . .
H5AA H 0.4647 1.2555 0.7224 0.058 Uiso 1 1 calc R . .
C6A C 0.48325(15) 1.3046(8) 0.6690(5) 0.047(2) Uani 1 1 d . . .
H6AA H 0.4804 1.3710 0.6724 0.056 Uiso 1 1 calc R . .
C7A C 0.49731(16) 1.2750(9) 0.6342(5) 0.052(3) Uani 1 1 d . . .
H7AA H 0.5042 1.3215 0.6156 0.062 Uiso 1 1 calc R . .
C8A C 0.50080(15) 1.1763(8) 0.6277(4) 0.046(3) Uani 1 1 d . . .
H8AA H 0.5100 1.1565 0.6040 0.056 Uiso 1 1 calc R . .
C9A C 0.52789(13) 0.7616(8) 0.6562(4) 0.044(3) Uani 1 1 d . . .
C10A C 0.51265(12) 0.6482(7) 0.5562(5) 0.038(2) Uani 1 1 d . . .
C11A C 0.50332(15) 0.6044(9) 0.6599(6) 0.061(3) Uani 1 1 d . . .
O4A O 0.4999(7) 0.509(9) 0.671(4) 0.074(17) Uani 0.32(18) 1 d P A 1
O4AA O 0.5030(7) 0.543(5) 0.691(4) 0.082(14) Uani 0.68(18) 1 d P A 2
C12A C 0.46728(12) 0.6631(7) 0.4990(4) 0.034(2) Uani 1 1 d . . .
C13A C 0.45903(12) 0.6220(6) 0.6058(4) 0.0297(19) Uani 1 1 d . . .
C14A C 0.44201(10) 0.9220(6) 0.5118(3) 0.0213(16) Uani 1 1 d . . .
C15A C 0.43941(11) 1.0057(6) 0.5446(3) 0.0224(16) Uani 1 1 d . . .
H15A H 0.4342 1.0003 0.5804 0.027 Uiso 1 1 calc R . .
C16A C 0.44449(11) 1.0988(6) 0.5251(4) 0.0282(18) Uani 1 1 d . . .
H16A H 0.4428 1.1547 0.5479 0.034 Uiso 1 1 calc R . .
C17A C 0.45214(11) 1.1063(6) 0.4708(4) 0.0289(19) Uani 1 1 d . . .
H17A H 0.4556 1.1677 0.4576 0.035 Uiso 1 1 calc R . .
C18A C 0.45460(10) 1.0235(6) 0.4365(3) 0.0218(16) Uani 1 1 d . . .
H18A H 0.4595 1.0295 0.4000 0.026 Uiso 1 1 calc R . .
C19A C 0.44973(10) 0.9313(6) 0.4565(3) 0.0204(16) Uani 1 1 d . . .
H19A H 0.4515 0.8756 0.4337 0.025 Uiso 1 1 calc R . .
C20A C 0.42329(11) 0.8186(5) 0.6000(3) 0.0206(16) Uani 1 1 d . . .
C21A C 0.40406(11) 0.8572(6) 0.5809(4) 0.0234(17) Uani 1 1 d . . .
H21A H 0.3995 0.8729 0.5396 0.028 Uiso 1 1 calc R . .
C22A C 0.39199(11) 0.8715(6) 0.6239(4) 0.0285(18) Uani 1 1 d . . .
H22A H 0.3792 0.8954 0.6113 0.034 Uiso 1 1 calc R . .
C23A C 0.39883(11) 0.8503(6) 0.6858(4) 0.0257(17) Uani 1 1 d . . .
H23A H 0.3907 0.8607 0.7147 0.031 Uiso 1 1 calc R . .
C24A C 0.41775(11) 0.8136(6) 0.7046(4) 0.0281(18) Uani 1 1 d . . .
H24A H 0.4224 0.8000 0.7461 0.034 Uiso 1 1 calc R . .
C25A C 0.42996(11) 0.7970(6) 0.6611(4) 0.0246(17) Uani 1 1 d . . .
H25A H 0.4426 0.7713 0.6738 0.029 Uiso 1 1 calc R . .
C26A C 0.42196(11) 0.7360(6) 0.4809(3) 0.0217(16) Uani 1 1 d . . .
C27A C 0.41822(12) 0.6354(6) 0.4891(4) 0.0291(18) Uani 1 1 d . . .
H27A H 0.4246 0.6041 0.5248 0.035 Uiso 1 1 calc R . .
C28A C 0.40535(12) 0.5815(7) 0.4460(4) 0.035(2) Uani 1 1 d . . .
H28A H 0.4033 0.5151 0.4525 0.042 Uiso 1 1 calc R . .
C29A C 0.39554(12) 0.6279(7) 0.3930(4) 0.033(2) Uani 1 1 d . . .
H29A H 0.3868 0.5928 0.3637 0.040 Uiso 1 1 calc R . .
C30A C 0.39889(13) 0.7270(7) 0.3841(4) 0.036(2) Uani 1 1 d . . .
H30A H 0.3924 0.7583 0.3486 0.043 Uiso 1 1 calc R . .
C31A C 0.41196(12) 0.7803(6) 0.4282(4) 0.0297(19) Uani 1 1 d . . .
H31A H 0.4139 0.8469 0.4218 0.036 Uiso 1 1 calc R . .
Fe1B Fe 0.339069(16) 0.19349(10) 0.28593(5) 0.0275(3) Uani 1 1 d . . .
Fe2B Fe 0.302966(16) 0.19821(9) 0.24139(5) 0.0253(3) Uani 1 1 d . . .
S1B S 0.32567(3) 0.30092(17) 0.21108(8) 0.0266(5) Uani 1 1 d . . .
S2B S 0.31575(3) 0.24815(16) 0.33885(8) 0.0248(4) Uani 1 1 d . . .
P1B P 0.33106(3) 0.45565(17) 0.31736(9) 0.0241(5) Uani 1 1 d . . .
P2B P 0.27360(3) 0.26997(17) 0.21218(9) 0.0255(5) Uani 1 1 d . . .
O1B O 0.35215(7) 0.4386(4) 0.3458(2) 0.0270(13) Uani 1 1 d . . .
O2B O 0.37849(9) 0.2682(5) 0.3429(3) 0.0491(18) Uani 1 1 d . . .
O3B O 0.35093(9) 0.0802(6) 0.1847(3) 0.0455(17) Uani 1 1 d . . .
O4B O 0.34092(12) 0.0096(6) 0.3590(4) 0.061(2) Uani 1 1 d . . .
O5B O 0.30120(10) 0.0980(6) 0.1225(3) 0.0513(19) Uani 1 1 d . . .
O6B O 0.28974(10) 0.0246(5) 0.3006(3) 0.0486(17) Uani 1 1 d . . .
C1B C 0.32584(11) 0.4288(6) 0.2356(3) 0.0257(18) Uani 1 1 d . . .
H1BA H 0.3355 0.4634 0.2166 0.031 Uiso 1 1 calc R . .
H1BB H 0.3130 0.4567 0.2187 0.031 Uiso 1 1 calc R . .
C2B C 0.31338(11) 0.3821(7) 0.3479(4) 0.030(2) Uani 1 1 d . . .
H2BA H 0.3002 0.4016 0.3278 0.036 Uiso 1 1 calc R . .
H2BB H 0.3146 0.3966 0.3915 0.036 Uiso 1 1 calc R . .
C3B C 0.32392(11) 0.5820(6) 0.3230(3) 0.0266(18) Uani 1 1 d . . .
C4B C 0.30995(12) 0.6121(6) 0.3571(4) 0.033(2) Uani 1 1 d . . .
H4BA H 0.3032 0.5658 0.3764 0.039 Uiso 1 1 calc R . .
C5B C 0.30607(13) 0.7092(8) 0.3623(4) 0.041(2) Uani 1 1 d . . .
H5BA H 0.2965 0.7278 0.3847 0.050 Uiso 1 1 calc R . .
C6B C 0.31584(14) 0.7819(8) 0.3356(4) 0.042(2) Uani 1 1 d . . .
H6BA H 0.3131 0.8481 0.3407 0.050 Uiso 1 1 calc R . .
C7B C 0.32990(16) 0.7524(8) 0.3008(5) 0.054(3) Uani 1 1 d . . .
H7BA H 0.3364 0.7991 0.2811 0.065 Uiso 1 1 calc R . .
C8B C 0.33403(14) 0.6536(8) 0.2957(4) 0.042(2) Uani 1 1 d . . .
H8BA H 0.3437 0.6345 0.2738 0.051 Uiso 1 1 calc R . .
C9B C 0.36288(12) 0.2431(7) 0.3216(4) 0.0308(19) Uani 1 1 d . . .
C10B C 0.34671(12) 0.1250(7) 0.2237(4) 0.037(2) Uani 1 1 d . . .
C11B C 0.34033(13) 0.0828(8) 0.3320(4) 0.042(2) Uani 1 1 d . . .
C12B C 0.30163(11) 0.1367(7) 0.1687(4) 0.032(2) Uani 1 1 d . . .
C13B C 0.29460(13) 0.0941(7) 0.2761(4) 0.033(2) Uani 1 1 d . . .
C14B C 0.27568(10) 0.3907(6) 0.1802(3) 0.0256(18) Uani 1 1 d . . .
C15B C 0.27239(12) 0.4770(7) 0.2116(4) 0.0315(19) Uani 1 1 d . . .
H15B H 0.2670 0.4723 0.2472 0.038 Uiso 1 1 calc R . .
C16B C 0.27692(12) 0.5684(7) 0.1914(4) 0.035(2) Uani 1 1 d . . .
H16B H 0.2751 0.6243 0.2140 0.041 Uiso 1 1 calc R . .
C17B C 0.28429(12) 0.5767(7) 0.1363(4) 0.032(2) Uani 1 1 d . . .
H17B H 0.2871 0.6384 0.1218 0.039 Uiso 1 1 calc R . .
C18B C 0.28746(11) 0.4935(7) 0.1036(4) 0.032(2) Uani 1 1 d . . .
H18B H 0.2922 0.4993 0.0670 0.039 Uiso 1 1 calc R . .
C19B C 0.28353(10) 0.4015(7) 0.1253(3) 0.030(2) Uani 1 1 d . . .
H19B H 0.2861 0.3459 0.1035 0.037 Uiso 1 1 calc R . .
C20B C 0.25755(11) 0.2887(6) 0.2692(3) 0.0262(18) Uani 1 1 d . . .
C21B C 0.23846(11) 0.3261(7) 0.2493(4) 0.0297(19) Uani 1 1 d . . .
H21B H 0.2341 0.3408 0.2078 0.036 Uiso 1 1 calc R . .
C22B C 0.22615(12) 0.3411(7) 0.2920(4) 0.0324(19) Uani 1 1 d . . .
H22B H 0.2135 0.3660 0.2789 0.039 Uiso 1 1 calc R . .
C23B C 0.23255(11) 0.3196(7) 0.3532(4) 0.0306(19) Uani 1 1 d . . .
H23B H 0.2243 0.3309 0.3815 0.037 Uiso 1 1 calc R . .
C24B C 0.25108(12) 0.2816(7) 0.3730(4) 0.034(2) Uani 1 1 d . . .
H24B H 0.2552 0.2660 0.4145 0.041 Uiso 1 1 calc R . .
C25B C 0.26376(11) 0.2663(7) 0.3317(4) 0.0286(19) Uani 1 1 d . . .
H25B H 0.2764 0.2412 0.3456 0.034 Uiso 1 1 calc R . .
C26B C 0.25680(11) 0.2001(7) 0.1524(4) 0.0289(19) Uani 1 1 d . . .
C27B C 0.25281(12) 0.1043(7) 0.1661(4) 0.033(2) Uani 1 1 d . . .
H27B H 0.2587 0.0776 0.2039 0.040 Uiso 1 1 calc R . .
C28B C 0.24009(13) 0.0465(8) 0.1239(4) 0.042(2) Uani 1 1 d . . .
H28B H 0.2374 -0.0180 0.1337 0.050 Uiso 1 1 calc R . .
C29B C 0.23163(14) 0.0852(8) 0.0684(4) 0.045(3) Uani 1 1 d . . .
H29B H 0.2231 0.0470 0.0404 0.055 Uiso 1 1 calc R . .
C30B C 0.23556(14) 0.1784(9) 0.0538(4) 0.047(3) Uani 1 1 d . . .
H30B H 0.2299 0.2030 0.0152 0.056 Uiso 1 1 calc R . .
C31B C 0.24810(12) 0.2398(8) 0.0959(4) 0.038(2) Uani 1 1 d . . .
H31B H 0.2504 0.3047 0.0860 0.045 Uiso 1 1 calc R . .
Fe1C Fe 0.327396(16) 0.23333(9) 0.54992(5) 0.0272(3) Uani 1 1 d . . .
Fe2C Fe 0.363274(15) 0.23552(8) 0.59722(5) 0.0222(3) Uani 1 1 d . . .
S1C S 0.34049(3) 0.34072(16) 0.62512(8) 0.0249(4) Uani 1 1 d . . .
S2C S 0.35148(3) 0.28641(15) 0.49903(8) 0.0218(4) Uani 1 1 d . . .
P1C P 0.33591(3) 0.49229(16) 0.51770(8) 0.0207(4) Uani 1 1 d . . .
P2C P 0.39316(3) 0.30245(14) 0.62515(8) 0.0180(4) Uani 1 1 d . . .
O1C O 0.31522(7) 0.4700(4) 0.4872(2) 0.0238(12) Uani 1 1 d . . .
O2C O 0.28812(9) 0.3077(6) 0.4912(3) 0.0521(19) Uani 1 1 d . . .
O3C O 0.31539(9) 0.1187(5) 0.6494(3) 0.0461(17) Uani 1 1 d . . .
O4C O 0.32559(12) 0.0579(6) 0.4730(4) 0.059(2) Uani 1 1 d . . .
O5C O 0.36421(10) 0.1439(6) 0.7177(3) 0.0528(19) Uani 1 1 d . . .
O6C O 0.37427(12) 0.0538(5) 0.5427(3) 0.062(2) Uani 1 1 d . . .
C1C C 0.34071(11) 0.4689(6) 0.5997(3) 0.0232(17) Uani 1 1 d . . .
H1CA H 0.3310 0.5047 0.6177 0.028 Uiso 1 1 calc R . .
H1CB H 0.3535 0.4965 0.6168 0.028 Uiso 1 1 calc R . .
C2C C 0.35436(10) 0.4197(6) 0.4907(3) 0.0206(16) Uani 1 1 d . . .
H2CA H 0.3673 0.4389 0.5132 0.025 Uiso 1 1 calc R . .
H2CB H 0.3540 0.4345 0.4474 0.025 Uiso 1 1 calc R . .
C3C C 0.34212(11) 0.6201(6) 0.5101(3) 0.0274(18) Uani 1 1 d . . .
C4C C 0.35491(13) 0.6520(7) 0.4732(4) 0.038(2) Uani 1 1 d . . .
H4CA H 0.3616 0.6067 0.4531 0.046 Uiso 1 1 calc R . .
C5C C 0.35776(14) 0.7512(8) 0.4658(5) 0.047(3) Uani 1 1 d . . .
H5CA H 0.3663 0.7720 0.4403 0.057 Uiso 1 1 calc R . .
C6C C 0.34831(14) 0.8199(7) 0.4953(5) 0.043(2) Uani 1 1 d . . .
H6CA H 0.3504 0.8866 0.4899 0.052 Uiso 1 1 calc R . .
C7C C 0.33556(17) 0.7884(7) 0.5334(5) 0.050(3) Uani 1 1 d . . .
H7CA H 0.3290 0.8342 0.5537 0.060 Uiso 1 1 calc R . .
C8C C 0.33261(15) 0.6899(7) 0.5410(4) 0.044(2) Uani 1 1 d . . .
H8CA H 0.3242 0.6692 0.5670 0.052 Uiso 1 1 calc R . .
C9C C 0.30363(13) 0.2835(7) 0.5126(4) 0.037(2) Uani 1 1 d . . .
C10C C 0.31967(12) 0.1639(7) 0.6099(4) 0.034(2) Uani 1 1 d . . .
C11C C 0.32620(13) 0.1266(8) 0.5024(5) 0.044(2) Uani 1 1 d . . .
C12C C 0.36420(12) 0.1794(7) 0.6705(4) 0.034(2) Uani 1 1 d . . .
C13C C 0.37051(14) 0.1260(7) 0.5651(4) 0.036(2) Uani 1 1 d . . .
C14C C 0.39128(9) 0.4258(6) 0.6568(3) 0.0187(15) Uani 1 1 d . . .
C15C C 0.39432(10) 0.5083(6) 0.6232(3) 0.0218(16) Uani 1 1 d . . .
H15C H 0.3995 0.5018 0.5873 0.026 Uiso 1 1 calc R . .
C16C C 0.38958(12) 0.6024(6) 0.6430(4) 0.0302(19) Uani 1 1 d . . .
H16C H 0.3915 0.6579 0.6202 0.036 Uiso 1 1 calc R . .
C17C C 0.38192(11) 0.6113(6) 0.6972(4) 0.0281(18) Uani 1 1 d . . .
H17C H 0.3787 0.6731 0.7104 0.034 Uiso 1 1 calc R . .
C18C C 0.37909(10) 0.5291(6) 0.7315(3) 0.0224(17) Uani 1 1 d . . .
H18C H 0.3743 0.5357 0.7681 0.027 Uiso 1 1 calc R . .
C19C C 0.38349(10) 0.4366(6) 0.7108(3) 0.0192(15) Uani 1 1 d . . .
H19C H 0.3812 0.3811 0.7332 0.023 Uiso 1 1 calc R . .
C20C C 0.40932(10) 0.3199(5) 0.5683(3) 0.0174(15) Uani 1 1 d . . .
C21C C 0.42853(11) 0.3552(6) 0.5875(4) 0.0252(17) Uani 1 1 d . . .
H21C H 0.4332 0.3687 0.6290 0.030 Uiso 1 1 calc R . .
C22C C 0.44074(11) 0.3701(6) 0.5447(4) 0.0266(18) Uani 1 1 d . . .
H22C H 0.4535 0.3935 0.5576 0.032 Uiso 1 1 calc R . .
C23C C 0.43396(11) 0.3505(6) 0.4831(4) 0.0245(17) Uani 1 1 d . . .
H23C H 0.4422 0.3618 0.4547 0.029 Uiso 1 1 calc R . .
C24C C 0.41516(11) 0.3142(6) 0.4630(3) 0.0237(17) Uani 1 1 d . . .
H24C H 0.4107 0.3012 0.4214 0.028 Uiso 1 1 calc R . .
C25C C 0.40282(11) 0.2971(6) 0.5065(3) 0.0218(16) Uani 1 1 d . . .
H25C H 0.3903 0.2705 0.4937 0.026 Uiso 1 1 calc R . .
C26C C 0.41004(11) 0.2349(6) 0.6849(3) 0.0231(17) Uani 1 1 d . . .
C27C C 0.41398(11) 0.1362(6) 0.6715(4) 0.0289(18) Uani 1 1 d . . .
H27C H 0.4077 0.1080 0.6346 0.035 Uiso 1 1 calc R . .
C28C C 0.42702(12) 0.0816(6) 0.7129(4) 0.033(2) Uani 1 1 d . . .
H28C H 0.4299 0.0176 0.7026 0.039 Uiso 1 1 calc R . .
C29C C 0.43584(13) 0.1196(7) 0.7691(4) 0.038(2) Uani 1 1 d . . .
H29C H 0.4443 0.0812 0.7973 0.046 Uiso 1 1 calc R . .
C30C C 0.43189(13) 0.2158(8) 0.7828(4) 0.040(2) Uani 1 1 d . . .
H30C H 0.4379 0.2427 0.8203 0.048 Uiso 1 1 calc R . .
C31C C 0.41898(12) 0.2731(6) 0.7412(4) 0.0295(19) Uani 1 1 d . . .
H31C H 0.4164 0.3375 0.7514 0.035 Uiso 1 1 calc R . .
C1CL C 0.4050(2) 0.0605(11) 0.3582(6) 0.020(3) Uiso 0.50 1 d P B 1
H1CC H 0.4049 0.1269 0.3421 0.024 Uiso 0.50 1 calc PR B 1
H1CD H 0.4184 0.0354 0.3660 0.024 Uiso 0.50 1 calc PR B 1
C1CA C 0.3794(3) -0.0339(15) 0.3895(9) 0.044(5) Uiso 0.50 1 d P B 2
H1CX H 0.3654 -0.0216 0.3848 0.052 Uiso 0.50 1 calc PR B 2
H1CY H 0.3824 -0.0991 0.4065 0.052 Uiso 0.50 1 calc PR B 2
Cl11 Cl 0.39304(6) 0.0545(3) 0.43307(18) 0.0945(13) Uani 1 1 d . . .
Cl12 Cl 0.38910(5) -0.0160(2) 0.30908(14) 0.0662(8) Uani 1 1 d . . .
C2CL C 0.43698(17) 0.4440(8) 0.2572(6) 0.060(3) Uani 1 1 d . . .
H2CC H 0.4433 0.3847 0.2458 0.072 Uiso 1 1 calc R . .
H2CD H 0.4268 0.4632 0.2228 0.072 Uiso 1 1 calc R . .
Cl21 Cl 0.45447(6) 0.5385(4) 0.27461(18) 0.1006(10) Uani 1 1 d . . .
Cl22 Cl 0.42615(6) 0.4214(4) 0.32615(18) 0.1006(10) Uani 1 1 d . . .
C3CL C 0.2726(2) 0.0324(12) 0.4273(7) 0.090(5) Uani 1 1 d . . .
H3CA H 0.2806 0.0819 0.4121 0.108 Uiso 1 1 calc R . .
H3CB H 0.2612 0.0192 0.3953 0.108 Uiso 1 1 calc R . .
Cl31 Cl 0.28669(6) -0.0786(3) 0.4466(2) 0.1005(13) Uani 1 1 d . . .
Cl32 Cl 0.26479(8) 0.0752(3) 0.49636(17) 0.1042(15) Uani 1 1 d . . .

loop_
_atom_site_aniso_label
_atom_site_aniso_U_11
_atom_site_aniso_U_22
_atom_site_aniso_U_33
_atom_site_aniso_U_23
_atom_site_aniso_U_13
_atom_site_aniso_U_12
Fe1A 0.0153(6) 0.0462(8) 0.0373(7) 0.0188(6) 0.0041(5) 0.0075(5)
Fe2A 0.0172(6) 0.0306(7) 0.0242(6) 0.0051(5) 0.0035(4) 0.0056(5)
S1A 0.0180(9) 0.0397(12) 0.0230(10) 0.0075(9) 0.0068(8) 0.0070(8)
S2A 0.0177(9) 0.0492(14) 0.0204(10) 0.0105(9) 0.0009(8) -0.0031(9)
P1A 0.0146(10) 0.0447(13) 0.0166(10) 0.0065(9) 0.0002(8) -0.0030(9)
P2A 0.0145(9) 0.0251(11) 0.0209(10) 0.0045(8) 0.0038(7) 0.0016(8)
O1A 0.014(3) 0.050(4) 0.030(3) 0.011(3) 0.002(2) -0.001(2)
O2A 0.018(3) 0.081(6) 0.067(5) 0.012(4) -0.012(3) 0.009(3)
O3A 0.041(4) 0.053(5) 0.069(5) 0.000(4) 0.016(4) 0.019(3)
O5A 0.042(4) 0.057(5) 0.049(4) -0.015(4) 0.012(3) 0.006(3)
O6A 0.059(4) 0.032(4) 0.046(4) 0.008(3) 0.004(3) -0.013(3)
C1A 0.022(4) 0.033(5) 0.022(4) 0.010(3) 0.002(3) -0.004(3)
C2A 0.020(4) 0.049(5) 0.019(4) 0.007(4) 0.003(3) -0.003(4)
C3A 0.023(4) 0.035(5) 0.015(4) 0.002(3) -0.001(3) -0.003(3)
C4A 0.028(5) 0.053(6) 0.036(5) 0.002(4) 0.012(4) 0.002(4)
C5A 0.034(5) 0.056(7) 0.056(6) 0.002(5) 0.011(5) 0.003(5)
C6A 0.049(6) 0.043(6) 0.044(6) -0.004(5) 0.001(5) 0.007(5)
C7A 0.051(6) 0.063(8) 0.044(6) 0.011(5) 0.016(5) -0.006(5)
C8A 0.051(6) 0.057(7) 0.035(5) -0.002(5) 0.021(5) -0.011(5)
C9A 0.022(5) 0.071(7) 0.039(5) 0.020(5) 0.004(4) 0.011(5)
C10A 0.018(4) 0.040(6) 0.056(6) 0.013(5) 0.006(4) 0.005(4)
C11A 0.033(6) 0.066(8) 0.090(9) 0.043(7) 0.023(6) 0.014(5)
O4A 0.02(2) 0.07(3) 0.12(4) 0.01(4) 0.007(17) -0.020(18)
O4AA 0.072(14) 0.06(2) 0.11(3) 0.064(18) 0.007(16) -0.006(13)
C12A 0.024(4) 0.038(5) 0.040(5) -0.004(4) 0.006(4) 0.005(4)
C13A 0.025(4) 0.029(5) 0.033(5) -0.001(4) 0.001(4) 0.002(4)
C14A 0.015(4) 0.026(4) 0.022(4) 0.003(3) 0.001(3) -0.002(3)
C15A 0.019(4) 0.027(4) 0.024(4) 0.006(3) 0.010(3) 0.001(3)
C16A 0.023(4) 0.031(5) 0.032(5) -0.004(4) 0.009(3) 0.002(3)
C17A 0.020(4) 0.028(5) 0.036(5) 0.015(4) 0.001(3) -0.001(3)
C18A 0.016(4) 0.031(5) 0.018(4) 0.002(3) 0.002(3) 0.000(3)
C19A 0.013(3) 0.027(4) 0.022(4) 0.003(3) 0.002(3) 0.006(3)
C20A 0.021(4) 0.017(4) 0.024(4) 0.000(3) 0.005(3) -0.002(3)
C21A 0.022(4) 0.024(4) 0.026(4) 0.009(3) 0.008(3) 0.003(3)
C22A 0.017(4) 0.036(5) 0.033(5) 0.013(4) 0.005(3) 0.006(3)
C23A 0.022(4) 0.027(4) 0.029(4) -0.007(3) 0.009(3) -0.006(3)
C24A 0.021(4) 0.035(5) 0.028(4) 0.004(4) 0.004(3) 0.001(3)
C25A 0.020(4) 0.027(4) 0.027(4) 0.000(3) 0.004(3) -0.004(3)
C26A 0.017(4) 0.025(4) 0.023(4) -0.001(3) 0.005(3) 0.005(3)
C27A 0.023(4) 0.029(5) 0.036(5) 0.006(4) 0.008(3) 0.004(3)
C28A 0.026(4) 0.031(5) 0.047(5) -0.015(4) 0.004(4) -0.004(4)
C29A 0.029(4) 0.039(5) 0.032(5) -0.015(4) 0.006(4) -0.004(4)
C30A 0.030(5) 0.046(6) 0.031(5) 0.005(4) 0.002(4) -0.009(4)
C31A 0.026(4) 0.024(4) 0.037(5) 0.009(4) 0.001(4) -0.002(3)
Fe1B 0.0163(6) 0.0433(8) 0.0227(6) 0.0019(5) 0.0028(4) -0.0002(5)
Fe2B 0.0166(5) 0.0401(7) 0.0186(6) -0.0047(5) 0.0017(4) -0.0022(5)
S1B 0.0171(9) 0.0465(13) 0.0161(9) -0.0006(9) 0.0028(7) -0.0017(9)
S2B 0.0179(9) 0.0379(12) 0.0182(9) -0.0014(8) 0.0025(7) -0.0055(8)
P1B 0.0146(9) 0.0411(13) 0.0160(10) 0.0001(9) 0.0013(7) -0.0048(9)
P2B 0.0166(10) 0.0434(13) 0.0163(10) -0.0050(9) 0.0023(8) -0.0057(9)
O1B 0.013(3) 0.050(4) 0.017(3) 0.006(2) -0.001(2) -0.006(2)
O2B 0.020(3) 0.053(4) 0.066(5) 0.013(4) -0.013(3) -0.002(3)
O3B 0.034(4) 0.070(5) 0.037(4) -0.010(3) 0.015(3) 0.008(3)
O4B 0.070(5) 0.047(5) 0.070(5) 0.018(4) 0.028(4) 0.004(4)
O5B 0.043(4) 0.076(5) 0.037(4) -0.025(4) 0.011(3) 0.002(4)
O6B 0.051(4) 0.049(4) 0.042(4) 0.000(3) -0.003(3) -0.014(3)
C1B 0.023(4) 0.043(5) 0.011(4) -0.002(3) 0.003(3) -0.001(4)
C2B 0.016(4) 0.056(6) 0.018(4) 0.004(4) 0.002(3) -0.011(4)
C3B 0.024(4) 0.039(5) 0.015(4) 0.002(3) 0.000(3) -0.005(4)
C4B 0.025(4) 0.032(5) 0.041(5) 0.008(4) 0.005(4) 0.004(4)
C5B 0.029(5) 0.053(6) 0.045(6) 0.003(5) 0.014(4) 0.003(4)
C6B 0.045(6) 0.043(6) 0.036(5) 0.006(4) 0.004(4) 0.005(4)
C7B 0.053(7) 0.047(7) 0.063(7) 0.006(5) 0.012(5) -0.019(5)
C8B 0.037(5) 0.055(7) 0.037(5) 0.002(5) 0.014(4) 0.000(5)
C9B 0.020(4) 0.038(5) 0.033(5) 0.014(4) 0.001(3) 0.001(4)
C10B 0.015(4) 0.050(6) 0.042(5) 0.012(5) 0.000(4) 0.001(4)
C11B 0.026(5) 0.062(7) 0.036(5) 0.003(5) 0.004(4) 0.003(4)
C12B 0.017(4) 0.041(5) 0.036(5) -0.001(4) 0.003(3) 0.005(4)
C13B 0.029(5) 0.040(6) 0.029(5) -0.008(4) 0.002(4) 0.002(4)
C14B 0.011(4) 0.047(5) 0.018(4) -0.001(4) -0.001(3) -0.004(3)
C15B 0.028(4) 0.043(5) 0.025(4) 0.006(4) 0.009(3) 0.006(4)
C16B 0.033(5) 0.036(5) 0.036(5) -0.002(4) 0.010(4) 0.015(4)
C17B 0.026(4) 0.042(5) 0.029(5) 0.018(4) 0.004(4) 0.000(4)
C18B 0.017(4) 0.062(6) 0.016(4) 0.008(4) 0.000(3) 0.003(4)
C19B 0.011(4) 0.062(6) 0.017(4) -0.004(4) -0.002(3) -0.001(4)
C20B 0.019(4) 0.039(5) 0.020(4) -0.008(3) 0.003(3) -0.006(3)
C21B 0.021(4) 0.046(5) 0.022(4) 0.001(4) 0.003(3) -0.002(4)
C22B 0.023(4) 0.037(5) 0.038(5) 0.001(4) 0.005(4) -0.002(4)
C23B 0.016(4) 0.053(6) 0.025(4) -0.005(4) 0.008(3) -0.006(4)
C24B 0.026(4) 0.060(6) 0.017(4) -0.003(4) 0.006(3) -0.007(4)
C25B 0.016(4) 0.046(5) 0.023(4) -0.003(4) 0.002(3) -0.007(4)
C26B 0.012(4) 0.052(6) 0.023(4) -0.010(4) 0.005(3) -0.003(4)
C27B 0.025(4) 0.034(5) 0.041(5) -0.012(4) 0.004(4) -0.006(4)
C28B 0.024(4) 0.051(6) 0.049(6) -0.017(5) 0.005(4) -0.013(4)
C29B 0.033(5) 0.071(8) 0.035(5) -0.024(5) 0.011(4) -0.021(5)
C30B 0.039(5) 0.083(8) 0.016(4) -0.004(5) -0.004(4) -0.015(5)
C31B 0.030(5) 0.060(6) 0.021(4) -0.001(4) -0.001(4) -0.018(4)
Fe1C 0.0174(6) 0.0390(7) 0.0242(6) -0.0031(5) 0.0011(5) -0.0086(5)
Fe2C 0.0189(6) 0.0260(6) 0.0202(6) 0.0030(5) -0.0005(4) -0.0055(5)
S1C 0.0176(9) 0.0395(12) 0.0173(9) -0.0005(8) 0.0028(7) -0.0063(8)
S2C 0.0175(9) 0.0282(11) 0.0190(9) -0.0023(8) 0.0012(7) 0.0004(8)
P1C 0.0152(9) 0.0330(12) 0.0141(9) -0.0018(8) 0.0028(7) 0.0019(8)
P2C 0.0146(9) 0.0223(10) 0.0171(9) -0.0016(8) 0.0026(7) -0.0008(7)
O1C 0.016(3) 0.037(3) 0.018(3) -0.004(2) 0.000(2) 0.005(2)
O2C 0.021(3) 0.072(5) 0.056(4) 0.004(4) -0.015(3) -0.010(3)
O3C 0.034(4) 0.051(4) 0.055(4) 0.008(4) 0.013(3) -0.014(3)
O4C 0.069(5) 0.044(5) 0.064(5) -0.027(4) 0.015(4) -0.020(4)
O5C 0.039(4) 0.077(5) 0.042(4) 0.028(4) 0.006(3) -0.004(4)
O6C 0.090(6) 0.028(4) 0.054(5) -0.013(3) -0.025(4) 0.017(4)
C1C 0.015(4) 0.037(5) 0.017(4) -0.003(3) -0.001(3) 0.002(3)
C2C 0.013(3) 0.036(5) 0.014(3) 0.003(3) 0.005(3) 0.001(3)
C3C 0.021(4) 0.042(5) 0.018(4) -0.002(3) 0.000(3) 0.008(4)
C4C 0.029(5) 0.041(6) 0.045(5) -0.005(4) 0.007(4) 0.005(4)
C5C 0.038(5) 0.045(6) 0.066(7) 0.002(5) 0.025(5) -0.007(5)
C6C 0.047(6) 0.026(5) 0.051(6) 0.000(4) -0.006(5) -0.001(4)
C7C 0.067(7) 0.031(6) 0.057(7) -0.009(5) 0.020(6) 0.005(5)
C8C 0.050(6) 0.043(6) 0.043(6) -0.003(5) 0.021(5) 0.000(5)
C9C 0.027(5) 0.050(6) 0.033(5) -0.006(4) 0.004(4) -0.014(4)
C10C 0.023(4) 0.044(6) 0.035(5) -0.002(4) 0.004(4) -0.011(4)
C11C 0.026(5) 0.058(7) 0.046(6) -0.005(5) 0.004(4) -0.013(4)
C12C 0.019(4) 0.047(6) 0.034(5) 0.010(4) 0.001(3) -0.008(4)
C13C 0.044(5) 0.028(5) 0.031(5) 0.013(4) -0.005(4) -0.006(4)
C14C 0.006(3) 0.026(4) 0.023(4) -0.003(3) -0.003(3) -0.001(3)
C15C 0.016(4) 0.024(4) 0.025(4) 0.002(3) 0.005(3) -0.002(3)
C16C 0.023(4) 0.031(5) 0.037(5) 0.002(4) 0.009(4) -0.007(3)
C17C 0.022(4) 0.027(5) 0.038(5) -0.012(4) 0.012(4) 0.001(3)
C18C 0.018(4) 0.030(4) 0.020(4) -0.008(3) 0.005(3) 0.001(3)
C19C 0.016(4) 0.027(4) 0.015(4) 0.001(3) 0.005(3) 0.000(3)
C20C 0.014(3) 0.023(4) 0.016(4) 0.001(3) 0.003(3) 0.001(3)
C21C 0.021(4) 0.027(4) 0.027(4) -0.006(3) 0.002(3) -0.001(3)
C22C 0.020(4) 0.030(5) 0.031(4) -0.006(4) 0.008(3) 0.000(3)
C23C 0.023(4) 0.028(4) 0.024(4) 0.007(3) 0.008(3) 0.004(3)
C24C 0.027(4) 0.028(4) 0.015(4) -0.001(3) 0.002(3) 0.003(3)
C25C 0.016(4) 0.027(4) 0.022(4) -0.004(3) 0.004(3) 0.001(3)
C26C 0.021(4) 0.027(4) 0.023(4) 0.003(3) 0.008(3) -0.001(3)
C27C 0.017(4) 0.034(5) 0.035(5) 0.002(4) 0.006(3) 0.001(3)
C28C 0.021(4) 0.025(5) 0.053(6) 0.015(4) 0.010(4) 0.000(3)
C29C 0.029(5) 0.054(6) 0.034(5) 0.026(4) 0.014(4) 0.010(4)
C30C 0.031(5) 0.069(7) 0.020(4) 0.002(4) 0.002(4) 0.010(5)
C31C 0.025(4) 0.034(5) 0.029(4) -0.004(4) 0.005(3) 0.009(4)
Cl11 0.117(3) 0.066(2) 0.083(2) -0.0155(19) -0.031(2) 0.021(2)
Cl12 0.0661(19) 0.070(2) 0.0638(18) 0.0002(15) 0.0147(15) 0.0123(15)
C2CL 0.059(7) 0.033(6) 0.078(8) 0.015(5) -0.018(6) 0.008(5)
Cl21 0.0829(18) 0.139(3) 0.0762(17) 0.0079(17) 0.0056(14) 0.0260(18)
Cl22 0.0829(18) 0.139(3) 0.0762(17) 0.0079(17) 0.0056(14) 0.0260(18)
C3CL 0.075(10) 0.098(12) 0.087(10) -0.020(9) -0.008(8) 0.000(8)
Cl31 0.069(2) 0.091(3) 0.138(4) -0.021(3) 0.007(2) -0.006(2)
Cl32 0.175(4) 0.087(3) 0.061(2) -0.0138(19) 0.051(3) -0.022(3)

loop_
_atom_type_symbol
_atom_type_description
_atom_type_scat_dispersion_real
_atom_type_scat_dispersion_imag
_atom_type_scat_source
C C 0.0033 0.0016 'International Tables Vol C Tables 4.2.6.8 and 6.1.1.4'
H H 0.0000 0.0000 'International Tables Vol C Tables 4.2.6.8 and 6.1.1.4'
O O 0.0106 0.0060 'International Tables Vol C Tables 4.2.6.8 and 6.1.1.4'
P P 0.1023 0.0942 'International Tables Vol C Tables 4.2.6.8 and 6.1.1.4'
S S 0.1246 0.1234 'International Tables Vol C Tables 4.2.6.8 and 6.1.1.4'
Fe Fe 0.3463 0.8444 'International Tables Vol C Tables 4.2.6.8 and 6.1.1.4'
Cl Cl 0.1484 0.1585 'International Tables Vol C Tables 4.2.6.8 and 6.1.1.4'

loop_
_geom_angle_atom_site_label_1
_geom_angle_atom_site_label_2
_geom_angle_atom_site_label_3
_geom_angle
C10A Fe1A C11A 90.6(5)
C10A Fe1A C9A 98.5(4)
C11A Fe1A C9A 98.5(5)
C10A Fe1A S1A 86.3(3)
C11A Fe1A S1A 153.0(4)
C9A Fe1A S1A 108.4(3)
C10A Fe1A S2A 154.6(3)
C11A Fe1A S2A 85.7(4)
C9A Fe1A S2A 106.9(3)
S1A Fe1A S2A 85.77(8)
C10A Fe1A Fe2A 99.2(3)
C11A Fe1A Fe2A 97.1(4)
C9A Fe1A Fe2A 156.1(3)
S1A Fe1A Fe2A 57.15(6)
S2A Fe1A Fe2A 56.51(6)
C13A Fe2A C12A 93.4(4)
C13A Fe2A P2A 96.3(3)
C12A Fe2A P2A 94.2(3)
C13A Fe2A S2A 85.8(3)
C12A Fe2A S2A 157.6(3)
P2A Fe2A S2A 108.06(9)
C13A Fe2A S1A 156.9(3)
C12A Fe2A S1A 86.8(3)
P2A Fe2A S1A 106.64(8)
S2A Fe2A S1A 85.35(8)
C13A Fe2A Fe1A 101.4(3)
C12A Fe2A Fe1A 101.8(3)
P2A Fe2A Fe1A 155.21(8)
S2A Fe2A Fe1A 56.72(6)
S1A Fe2A Fe1A 56.25(6)
C1A S1A Fe1A 114.8(3)
C1A S1A Fe2A 118.1(3)
Fe1A S1A Fe2A 66.61(7)
C2A S2A Fe2A 112.0(3)
C2A S2A Fe1A 118.1(3)
Fe2A S2A Fe1A 66.77(7)
O1A P1A C3A 112.4(4)
O1A P1A C2A 115.2(4)
C3A P1A C2A 106.6(4)
O1A P1A C1A 113.1(4)
C3A P1A C1A 104.8(4)
C2A P1A C1A 103.7(4)
C14A P2A C26A 105.2(3)
C14A P2A C20A 104.1(3)
C26A P2A C20A 101.2(3)
C14A P2A Fe2A 111.6(2)
C26A P2A Fe2A 114.7(2)
C20A P2A Fe2A 118.5(3)
P1A C1A S1A 118.0(4)
P1A C1A H1AA 107.8
S1A C1A H1AA 107.8
P1A C1A H1AB 107.8
S1A C1A H1AB 107.8
H1AA C1A H1AB 107.1
P1A C2A S2A 114.9(4)
P1A C2A H2AA 108.5
S2A C2A H2AA 108.5
P1A C2A H2AB 108.5
S2A C2A H2AB 108.5
H2AA C2A H2AB 107.5
C4A C3A C8A 118.9(9)
C4A C3A P1A 122.4(7)
C8A C3A P1A 118.5(7)
C3A C4A C5A 120.1(9)
C3A C4A H4AA 119.9
C5A C4A H4AA 119.9
C6A C5A C4A 120.4(10)
C6A C5A H5AA 119.8
C4A C5A H5AA 119.8
C5A C6A C7A 119.9(10)
C5A C6A H6AA 120.0
C7A C6A H6AA 120.0
C8A C7A C6A 119.2(10)
C8A C7A H7AA 120.4
C6A C7A H7AA 120.4
C7A C8A C3A 121.4(9)
C7A C8A H8AA 119.3
C3A C8A H8AA 119.3
O2A C9A Fe1A 173.7(10)
O3A C10A Fe1A 177.3(8)
O4AA C11A O4A 28(3)
O4AA C11A Fe1A 173(5)
O4A C11A Fe1A 159(4)
O5A C12A Fe2A 179.3(10)
O6A C13A Fe2A 178.1(8)
C15A C14A C19A 118.7(7)
C15A C14A P2A 122.1(6)
C19A C14A P2A 118.7(6)
C14A C15A C16A 121.5(7)
C14A C15A H15A 119.3
C16A C15A H15A 119.3
C17A C16A C15A 118.8(8)
C17A C16A H16A 120.6
C15A C16A H16A 120.6
C18A C17A C16A 120.8(8)
C18A C17A H17A 119.6
C16A C17A H17A 119.6
C17A C18A C19A 119.9(7)
C17A C18A H18A 120.0
C19A C18A H18A 120.0
C18A C19A C14A 120.2(7)
C18A C19A H19A 119.9
C14A C19A H19A 119.9
C25A C20A C21A 119.8(7)
C25A C20A P2A 121.1(6)
C21A C20A P2A 119.0(6)
C22A C21A C20A 119.7(7)
C22A C21A H21A 120.2
C20A C21A H21A 120.2
C21A C22A C23A 120.3(7)
C21A C22A H22A 119.8
C23A C22A H22A 119.8
C24A C23A C22A 119.9(7)
C24A C23A H23A 120.0
C22A C23A H23A 120.0
C23A C24A C25A 120.2(7)
C23A C24A H24A 119.9
C25A C24A H24A 119.9
C20A C25A C24A 120.0(7)
C20A C25A H25A 120.0
C24A C25A H25A 120.0
C31A C26A C27A 117.3(7)
C31A C26A P2A 124.6(6)
C27A C26A P2A 118.0(6)
C28A C27A C26A 122.3(8)
C28A C27A H27A 118.9
C26A C27A H27A 118.9
C27A C28A C29A 119.3(8)
C27A C28A H28A 120.4
C29A C28A H28A 120.4
C30A C29A C28A 119.5(8)
C30A C29A H29A 120.3
C28A C29A H29A 120.3
C29A C30A C31A 120.5(8)
C29A C30A H30A 119.7
C31A C30A H30A 119.7
C26A C31A C30A 121.2(8)
C26A C31A H31A 119.4
C30A C31A H31A 119.4
C11B Fe1B C10B 90.4(4)
C11B Fe1B C9B 96.9(4)
C10B Fe1B C9B 98.9(4)
C11B Fe1B S1B 156.2(3)
C10B Fe1B S1B 85.2(3)
C9B Fe1B S1B 106.9(3)
C11B Fe1B S2B 87.1(3)
C10B Fe1B S2B 152.3(3)
C9B Fe1B S2B 108.9(3)
S1B Fe1B S2B 86.03(8)
C11B Fe1B Fe2B 100.6(3)
C10B Fe1B Fe2B 97.0(3)
C9B Fe1B Fe2B 156.3(3)
S1B Fe1B Fe2B 57.02(6)
S2B Fe1B Fe2B 56.51(6)
C13B Fe2B C12B 92.6(4)
C13B Fe2B P2B 97.2(3)
C12B Fe2B P2B 92.9(3)
C13B Fe2B S2B 86.0(3)
C12B Fe2B S2B 158.6(3)
P2B Fe2B S2B 108.41(9)
C13B Fe2B S1B 156.4(3)
C12B Fe2B S1B 87.1(3)
P2B Fe2B S1B 106.32(9)
S2B Fe2B S1B 85.76(8)
C13B Fe2B Fe1B 101.0(3)
C12B Fe2B Fe1B 102.9(2)
P2B Fe2B Fe1B 155.19(9)
S2B Fe2B Fe1B 56.72(6)
S1B Fe2B Fe1B 56.37(6)
C1B S1B Fe1B 114.8(2)
C1B S1B Fe2B 117.7(3)
Fe1B S1B Fe2B 66.61(7)
C2B S2B Fe2B 111.8(3)
C2B S2B Fe1B 117.6(3)
Fe2B S2B Fe1B 66.77(7)
O1B P1B C3B 112.2(4)
O1B P1B C2B 115.5(4)
C3B P1B C2B 107.1(4)
O1B P1B C1B 112.8(3)
C3B P1B C1B 104.7(4)
C2B P1B C1B 103.6(4)
C14B P2B C20B 104.0(4)
C14B P2B C26B 105.9(4)
C20B P2B C26B 100.5(3)
C14B P2B Fe2B 112.2(2)
C20B P2B Fe2B 119.4(3)
C26B P2B Fe2B 113.4(3)
P1B C1B S1B 118.5(4)
P1B C1B H1BA 107.7
S1B C1B H1BA 107.7
P1B C1B H1BB 107.7
S1B C1B H1BB 107.7
H1BA C1B H1BB 107.1
P1B C2B S2B 115.4(5)
P1B C2B H2BA 108.4
S2B C2B H2BA 108.4
P1B C2B H2BB 108.4
S2B C2B H2BB 108.4
H2BA C2B H2BB 107.5
C4B C3B C8B 118.5(8)
C4B C3B P1B 123.1(6)
C8B C3B P1B 118.2(7)
C5B C4B C3B 120.0(8)
C5B C4B H4BA 120.0
C3B C4B H4BA 120.0
C4B C5B C6B 122.7(9)
C4B C5B H5BA 118.6
C6B C5B H5BA 118.6
C5B C6B C7B 117.8(10)
C5B C6B H6BA 121.1
C7B C6B H6BA 121.1
C8B C7B C6B 119.7(10)
C8B C7B H7BA 120.1
C6B C7B H7BA 120.1
C7B C8B C3B 121.2(9)
C7B C8B H8BA 119.4
C3B C8B H8BA 119.4
O2B C9B Fe1B 175.0(9)
O3B C10B Fe1B 177.6(8)
O4B C11B Fe1B 176.9(10)
O5B C12B Fe2B 178.5(7)
O6B C13B Fe2B 177.4(8)
C15B C14B C19B 117.1(8)
C15B C14B P2B 122.5(6)
C19B C14B P2B 119.8(7)
C16B C15B C14B 122.0(8)
C16B C15B H15B 119.0
C14B C15B H15B 119.0
C15B C16B C17B 119.5(8)
C15B C16B H16B 120.3
C17B C16B H16B 120.3
C18B C17B C16B 120.2(8)
C18B C17B H17B 119.9
C16B C17B H17B 119.9
C17B C18B C19B 120.1(7)
C17B C18B H18B 119.9
C19B C18B H18B 119.9
C18B C19B C14B 121.1(8)
C18B C19B H19B 119.4
C14B C19B H19B 119.4
C25B C20B C21B 119.2(7)
C25B C20B P2B 122.0(6)
C21B C20B P2B 118.8(6)
C22B C21B C20B 119.5(8)
C22B C21B H21B 120.2
C20B C21B H21B 120.2
C23B C22B C21B 120.5(8)
C23B C22B H22B 119.7
C21B C22B H22B 119.7
C22B C23B C24B 120.4(7)
C22B C23B H23B 119.8
C24B C23B H23B 119.8
C23B C24B C25B 120.6(8)
C23B C24B H24B 119.7
C25B C24B H24B 119.7
C24B C25B C20B 119.8(8)
C24B C25B H25B 120.1
C20B C25B H25B 120.1
C27B C26B C31B 119.6(8)
C27B C26B P2B 117.0(6)
C31B C26B P2B 123.4(7)
C26B C27B C28B 120.9(9)
C26B C27B H27B 119.6
C28B C27B H27B 119.6
C29B C28B C27B 119.6(10)
C29B C28B H28B 120.2
C27B C28B H28B 120.2
C30B C29B C28B 120.5(9)
C30B C29B H29B 119.8
C28B C29B H29B 119.8
C29B C30B C31B 121.5(9)
C29B C30B H30B 119.3
C31B C30B H30B 119.3
C26B C31B C30B 118.0(9)
C26B C31B H31B 121.0
C30B C31B H31B 121.0
C11C Fe1C C10C 90.9(4)
C11C Fe1C C9C 95.7(4)
C10C Fe1C C9C 99.6(4)
C11C Fe1C S1C 157.3(3)
C10C Fe1C S1C 86.1(3)
C9C Fe1C S1C 107.0(3)
C11C Fe1C S2C 85.9(3)
C10C Fe1C S2C 150.9(3)
C9C Fe1C S2C 109.5(3)
S1C Fe1C S2C 85.85(8)
C11C Fe1C Fe2C 101.0(3)
C10C Fe1C Fe2C 96.0(3)
C9C Fe1C Fe2C 157.0(3)
S1C Fe1C Fe2C 57.14(6)
S2C Fe1C Fe2C 56.58(6)
C13C Fe2C C12C 92.1(4)
C13C Fe2C P2C 98.1(3)
C12C Fe2C P2C 92.7(3)
C13C Fe2C S2C 87.3(3)
C12C Fe2C S2C 160.4(3)
P2C Fe2C S2C 106.78(8)
C13C Fe2C S1C 153.6(3)
C12C Fe2C S1C 86.4(3)
P2C Fe2C S1C 108.31(8)
S2C Fe2C S1C 85.54(8)
C13C Fe2C Fe1C 98.8(3)
C12C Fe2C Fe1C 104.0(3)
P2C Fe2C Fe1C 155.67(8)
S2C Fe2C Fe1C 56.89(6)
S1C Fe2C Fe1C 56.32(6)
C1C S1C Fe1C 114.4(2)
C1C S1C Fe2C 117.9(2)
Fe1C S1C Fe2C 66.53(7)
C2C S2C Fe2C 111.7(2)
C2C S2C Fe1C 117.6(2)
Fe2C S2C Fe1C 66.53(6)
O1C P1C C2C 114.5(3)
O1C P1C C1C 113.6(3)
C2C P1C C1C 103.0(3)
O1C P1C C3C 112.1(3)
C2C P1C C3C 107.7(4)
C1C P1C C3C 105.0(4)
C14C P2C C26C 105.4(3)
C14C P2C C20C 103.6(3)
C26C P2C C20C 99.8(3)
C14C P2C Fe2C 110.7(2)
C26C P2C Fe2C 115.1(3)
C20C P2C Fe2C 120.6(2)
P1C C1C S1C 117.6(4)
P1C C1C H1CA 107.9
S1C C1C H1CA 107.9
P1C C1C H1CB 107.9
S1C C1C H1CB 107.9
H1CA C1C H1CB 107.2
P1C C2C S2C 114.4(4)
P1C C2C H2CA 108.7
S2C C2C H2CA 108.7
P1C C2C H2CB 108.7
S2C C2C H2CB 108.7
H2CA C2C H2CB 107.6
C4C C3C C8C 118.8(9)
C4C C3C P1C 123.2(7)
C8C C3C P1C 117.9(7)
C3C C4C C5C 120.0(9)
C3C C4C H4CA 120.0
C5C C4C H4CA 120.0
C6C C5C C4C 121.5(9)
C6C C5C H5CA 119.2
C4C C5C H5CA 119.2
C5C C6C C7C 119.0(9)
C5C C6C H6CA 120.5
C7C C6C H6CA 120.5
C8C C7C C6C 120.0(9)
C8C C7C H7CA 120.0
C6C C7C H7CA 120.0
C7C C8C C3C 120.7(9)
C7C C8C H8CA 119.7
C3C C8C H8CA 119.7
O2C C9C Fe1C 174.0(9)
O3C C10C Fe1C 177.6(8)
O4C C11C Fe1C 178.9(12)
O5C C12C Fe2C 178.0(8)
O6C C13C Fe2C 176.6(9)
C15C C14C C19C 119.3(7)
C15C C14C P2C 120.9(6)
C19C C14C P2C 119.0(6)
C14C C15C C16C 120.4(7)
C14C C15C H15C 119.8
C16C C15C H15C 119.8
C17C C16C C15C 119.3(8)
C17C C16C H16C 120.4
C15C C16C H16C 120.4
C18C C17C C16C 120.7(7)
C18C C17C H17C 119.6
C16C C17C H17C 119.6
C17C C18C C19C 119.4(7)
C17C C18C H18C 120.3
C19C C18C H18C 120.3
C18C C19C C14C 120.9(7)
C18C C19C H19C 119.5
C14C C19C H19C 119.5
C25C C20C C21C 119.3(7)
C25C C20C P2C 120.9(5)
C21C C20C P2C 119.8(5)
C22C C21C C20C 120.2(7)
C22C C21C H21C 119.9
C20C C21C H21C 119.9
C23C C22C C21C 120.2(7)
C23C C22C H22C 119.9
C21C C22C H22C 119.9
C22C C23C C24C 120.9(7)
C22C C23C H23C 119.6
C24C C23C H23C 119.6
C23C C24C C25C 119.2(7)
C23C C24C H24C 120.4
C25C C24C H24C 120.4
C20C C25C C24C 120.2(7)
C20C C25C H25C 119.9
C24C C25C H25C 119.9
C31C C26C C27C 118.3(7)
C31C C26C P2C 125.2(6)
C27C C26C P2C 116.5(6)
C28C C27C C26C 120.1(8)
C28C C27C H27C 119.9
C26C C27C H27C 119.9
C27C C28C C29C 121.4(9)
C27C C28C H28C 119.3
C29C C28C H28C 119.3
C28C C29C C30C 118.7(8)
C28C C29C H29C 120.7
C30C C29C H29C 120.7
C29C C30C C31C 120.9(9)
C29C C30C H30C 119.5
C31C C30C H30C 119.5
C26C C31C C30C 120.5(8)
C26C C31C H31C 119.8
C30C C31C H31C 119.8
Cl12 C1CL Cl11 100.6(7)
Cl12 C1CL H1CC 111.6
Cl11 C1CL H1CC 111.6
Cl12 C1CL H1CD 111.6
Cl11 C1CL H1CD 111.6
H1CC C1CL H1CD 109.4
Cl11 C1CA Cl12 100.0(10)
Cl11 C1CA H1CX 111.8
Cl12 C1CA H1CX 111.8
Cl11 C1CA H1CY 111.8
Cl12 C1CA H1CY 111.8
H1CX C1CA H1CY 109.5
C1CA Cl11 C1CL 80.2(8)
C1CL Cl12 C1CA 78.3(7)
Cl21 C2CL Cl22 107.9(7)
Cl21 C2CL H2CC 110.1
Cl22 C2CL H2CC 110.1
Cl21 C2CL H2CD 110.1
Cl22 C2CL H2CD 110.1
H2CC C2CL H2CD 108.4
Cl32 C3CL Cl31 107.5(8)
Cl32 C3CL H3CA 110.2
Cl31 C3CL H3CA 110.2
Cl32 C3CL H3CB 110.2
Cl31 C3CL H3CB 110.2
H3CA C3CL H3CB 108.5

loop_
_geom_bond_atom_site_label_1
_geom_bond_atom_site_label_2
_geom_bond_distance
Fe1A C10A 1.796(11)
Fe1A C11A 1.799(11)
Fe1A C9A 1.814(10)
Fe1A S1A 2.266(2)
Fe1A S2A 2.275(2)
Fe1A Fe2A 2.5012(15)
Fe2A C13A 1.762(9)
Fe2A C12A 1.786(9)
Fe2A P2A 2.237(2)
Fe2A S2A 2.270(2)
Fe2A S1A 2.289(2)
S1A C1A 1.830(9)
S2A C2A 1.830(9)
P1A O1A 1.495(5)
P1A C3A 1.799(9)
P1A C2A 1.803(8)
P1A C1A 1.803(8)
P2A C14A 1.819(8)
P2A C26A 1.834(8)
P2A C20A 1.841(8)
O2A C9A 1.154(11)
O3A C10A 1.139(12)
O5A C12A 1.138(11)
O6A C13A 1.156(10)
C1A H1AA 0.9700
C1A H1AB 0.9700
C2A H2AA 0.9700
C2A H2AB 0.9700
C3A C4A 1.370(12)
C3A C8A 1.400(12)
C4A C5A 1.409(14)
C4A H4AA 0.9300
C5A C6A 1.368(15)
C5A H5AA 0.9300
C6A C7A 1.400(14)
C6A H6AA 0.9300
C7A C8A 1.375(15)
C7A H7AA 0.9300
C8A H8AA 0.9300
C11A O4AA 1.09(2)
C11A O4A 1.35(11)
C14A C15A 1.377(11)
C14A C19A 1.420(10)
C15A C16A 1.402(11)
C15A H15A 0.9300
C16A C17A 1.395(11)
C16A H16A 0.9300
C17A C18A 1.384(12)
C17A H17A 0.9300
C18A C19A 1.390(11)
C18A H18A 0.9300
C19A H19A 0.9300
C20A C25A 1.374(11)
C20A C21A 1.415(10)
C21A C22A 1.384(11)
C21A H21A 0.9300
C22A C23A 1.390(11)
C22A H22A 0.9300
C23A C24A 1.386(11)
C23A H23A 0.9300
C24A C25A 1.404(11)
C24A H24A 0.9300
C25A H25A 0.9300
C26A C31A 1.375(11)
C26A C27A 1.411(11)
C27A C28A 1.384(12)
C27A H27A 0.9300
C28A C29A 1.388(13)
C28A H28A 0.9300
C29A C30A 1.388(13)
C29A H29A 0.9300
C30A C31A 1.399(12)
C30A H30A 0.9300
C31A H31A 0.9300
Fe1B C11B 1.809(11)
Fe1B C10B 1.813(10)
Fe1B C9B 1.814(8)
Fe1B S1B 2.269(2)
Fe1B S2B 2.275(2)
Fe1B Fe2B 2.5010(15)
Fe2B C13B 1.755(10)
Fe2B C12B 1.794(9)
Fe2B P2B 2.232(2)
Fe2B S2B 2.270(2)
Fe2B S1B 2.286(2)
S1B C1B 1.821(9)
S2B C2B 1.842(10)
P1B O1B 1.491(5)
P1B C3B 1.797(9)
P1B C2B 1.800(8)
P1B C1B 1.809(7)
P2B C14B 1.803(9)
P2B C20B 1.837(8)
P2B C26B 1.848(8)
O2B C9B 1.143(10)
O3B C10B 1.133(11)
O4B C11B 1.156(12)
O5B C12B 1.142(10)
O6B C13B 1.169(11)
C1B H1BA 0.9700
C1B H1BB 0.9700
C2B H2BA 0.9700
C2B H2BB 0.9700
C3B C4B 1.387(12)
C3B C8B 1.396(12)
C4B C5B 1.355(13)
C4B H4BA 0.9300
C5B C6B 1.386(13)
C5B H5BA 0.9300
C6B C7B 1.400(15)
C6B H6BA 0.9300
C7B C8B 1.382(15)
C7B H7BA 0.9300
C8B H8BA 0.9300
C14B C15B 1.402(12)
C14B C19B 1.421(11)
C15B C16B 1.377(13)
C15B H15B 0.9300
C16B C17B 1.402(12)
C16B H16B 0.9300
C17B C18B 1.381(13)
C17B H17B 0.9300
C18B C19B 1.382(13)
C18B H18B 0.9300
C19B H19B 0.9300
C20B C25B 1.398(11)
C20B C21B 1.403(11)
C21B C22B 1.393(11)
C21B H21B 0.9300
C22B C23B 1.371(12)
C22B H22B 0.9300
C23B C24B 1.372(12)
C23B H23B 0.9300
C24B C25B 1.387(11)
C24B H24B 0.9300
C25B H25B 0.9300
C26B C27B 1.377(13)
C26B C31B 1.387(12)
C27B C28B 1.396(12)
C27B H27B 0.9300
C28B C29B 1.361(14)
C28B H28B 0.9300
C29B C30B 1.348(15)
C29B H29B 0.9300
C30B C31B 1.418(12)
C30B H30B 0.9300
C31B H31B 0.9300
Fe1C C11C 1.783(11)
Fe1C C10C 1.783(9)
Fe1C C9C 1.824(9)
Fe1C S1C 2.268(2)
Fe1C S2C 2.283(2)
Fe1C Fe2C 2.4997(15)
Fe2C C13C 1.761(10)
Fe2C C12C 1.776(9)
Fe2C P2C 2.232(2)
Fe2C S2C 2.275(2)
Fe2C S1C 2.289(2)
S1C C1C 1.832(8)
S2C C2C 1.837(8)
P1C O1C 1.491(5)
P1C C2C 1.795(7)
P1C C1C 1.803(7)
P1C C3C 1.805(9)
P2C C14C 1.829(8)
P2C C26C 1.834(8)
P2C C20C 1.836(7)
O2C C9C 1.134(11)
O3C C10C 1.147(10)
O4C C11C 1.133(12)
O5C C12C 1.146(10)
O6C C13C 1.149(11)
C1C H1CA 0.9700
C1C H1CB 0.9700
C2C H2CA 0.9700
C2C H2CB 0.9700
C3C C4C 1.375(12)
C3C C8C 1.399(12)
C4C C5C 1.376(14)
C4C H4CA 0.9300
C5C C6C 1.368(14)
C5C H5CA 0.9300
C6C C7C 1.389(14)
C6C H6CA 0.9300
C7C C8C 1.370(14)
C7C H7CA 0.9300
C8C H8CA 0.9300
C14C C15C 1.382(11)
C14C C19C 1.402(10)
C15C C16C 1.409(11)
C15C H15C 0.9300
C16C C17C 1.397(11)
C16C H16C 0.9300
C17C C18C 1.383(12)
C17C H17C 0.9300
C18C C19C 1.390(11)
C18C H18C 0.9300
C19C H19C 0.9300
C20C C25C 1.388(10)
C20C C21C 1.398(10)
C21C C22C 1.388(11)
C21C H21C 0.9300
C22C C23C 1.377(11)
C22C H22C 0.9300
C23C C24C 1.381(11)
C23C H23C 0.9300
C24C C25C 1.411(10)
C24C H24C 0.9300
C25C H25C 0.9300
C26C C31C 1.381(11)
C26C C27C 1.412(12)
C27C C28C 1.374(11)
C27C H27C 0.9300
C28C C29C 1.377(13)
C28C H28C 0.9300
C29C C30C 1.381(14)
C29C H29C 0.9300
C30C C31C 1.392(12)
C30C H30C 0.9300
C31C H31C 0.9300
C1CL Cl12 1.738(15)
C1CL Cl11 1.975(15)
C1CL H1CC 0.9700
C1CL H1CD 0.9700
C1CA Cl11 1.71(2)
C1CA Cl12 2.018(19)
C1CA H1CX 0.9700
C1CA H1CY 0.9700
C2CL Cl21 1.755(12)
C2CL Cl22 1.837(13)
C2CL H2CC 0.9700
C2CL H2CD 0.9700
C3CL Cl32 1.801(15)
C3CL Cl31 1.803(16)
C3CL H3CA 0.9700
C3CL H3CB 0.9700
